data_7057630
loop_
_publ_author_name
'Viqueira, Joaqu\'in'
'Dur\'an, Mar\'ia L.'
'Garc\'ia-V\'azquez, Jos\'e A.'
'Castro, Jes\'us'
'Platas-Iglesias, Carlos'
'Esteban-G\'omez, David'
'Alzuet-Pi\~na, Gloria'
'Moldes, Angeles'
'Nascimento, Otaciro R.'

_publ_section_title
;
 Modulating the DNA cleavage ability of copper(ii) Schiff bases through
 ternary complex formation
;
_journal_issue 18
_journal_name_full 'New Journal of Chemistry'
_journal_page_first 15170
_journal_paper_doi 10.1039/C8NJ03292K
_journal_volume 42
_journal_year 2018
_chemical_formula_sum 'C34 H26 Cu N4 O3 S'
_chemical_formula_weight 634.19
_space_group_crystal_system monoclinic
_space_group_IT_number 14
_space_group_name_Hall '-P 2ybc'
_space_group_name_H-M_alt 'P 1 21/c 1'
_symmetry_space_group_name_Hall '-P 2ybc'
_symmetry_space_group_name_H-M 'P 1 21/c 1'
_atom_sites_solution_hydrogens geom
_audit_creation_method SHELXL-2014/6
_audit_update_record
;
2018-03-09 deposited with the CCDC.
2018-08-09 downloaded from the CCDC.
;
_cell_angle_alpha 90
_cell_angle_beta 97.003(3)
_cell_angle_gamma 90
_cell_formula_units_Z 4
_cell_length_a 10.0829(18)
_cell_length_b 16.324(3)
_cell_length_c 16.992(3)
_cell_measurement_reflns_used 1365
_cell_measurement_temperature 100(2)
_cell_measurement_theta_max 27.03
_cell_measurement_theta_min 2.42
_cell_volume 2775.9(9)
_computing_cell_refinement 'Bruker SMART'
_computing_data_collection 'Bruker SMART'
_computing_data_reduction 'Bruker SAINT'
_computing_structure_refinement 'SHELXL-2014/6 (Sheldrick, 2014)'
_computing_structure_solution 'SHELXS-97 (Sheldrick, 1990)'
_diffrn_ambient_temperature 100(2)
_diffrn_measured_fraction_theta_full 0.999
_diffrn_measured_fraction_theta_max 0.996
_diffrn_measurement_device_type 'CCD area detector'
_diffrn_measurement_method 'phi and omega scans'
_diffrn_radiation_monochromator graphite
_diffrn_radiation_source 'fine-focus sealed tube'
_diffrn_radiation_type MoK\a
_diffrn_radiation_wavelength 0.71073
_diffrn_reflns_av_R_equivalents 0.0449
_diffrn_reflns_av_unetI/netI 0.0416
_diffrn_reflns_Laue_measured_fraction_full 0.999
_diffrn_reflns_Laue_measured_fraction_max 0.996
_diffrn_reflns_limit_h_max 12
_diffrn_reflns_limit_h_min -12
_diffrn_reflns_limit_k_max 20
_diffrn_reflns_limit_k_min -20
_diffrn_reflns_limit_l_max 21
_diffrn_reflns_limit_l_min -21
_diffrn_reflns_number 24540
_diffrn_reflns_point_group_measured_fraction_full 0.999
_diffrn_reflns_point_group_measured_fraction_max 0.996
_diffrn_reflns_theta_full 25.242
_diffrn_reflns_theta_max 27.145
_diffrn_reflns_theta_min 1.736
_exptl_absorpt_coefficient_mu 0.907
_exptl_absorpt_correction_T_max 0.8614
_exptl_absorpt_correction_T_min 0.6117
_exptl_absorpt_correction_type multi-scan
_exptl_crystal_colour 'dark green'
_exptl_crystal_density_diffrn 1.517
_exptl_crystal_description prism
_exptl_crystal_F_000 1308
_exptl_crystal_size_max 0.30
_exptl_crystal_size_mid 0.26
_exptl_crystal_size_min 0.10
_refine_diff_density_max 0.489
_refine_diff_density_min -0.505
_refine_diff_density_rms 0.076
_refine_ls_extinction_method none
_refine_ls_goodness_of_fit_ref 1.060
_refine_ls_hydrogen_treatment constr
_refine_ls_matrix_type full
_refine_ls_number_parameters 389
_refine_ls_number_reflns 6118
_refine_ls_number_restraints 0
_refine_ls_restrained_S_all 1.060
_refine_ls_R_factor_all 0.0575
_refine_ls_R_factor_gt 0.0358
_refine_ls_shift/su_max 0.000
_refine_ls_shift/su_mean 0.000
_refine_ls_structure_factor_coef Fsqd
_refine_ls_weighting_details 'w=1/[\s^2^(Fo^2^)+(0.0306P)^2^+2.9940P] where P=(Fo^2^+2Fc^2^)/3'
_refine_ls_weighting_scheme calc
_refine_ls_wR_factor_gt 0.0781
_refine_ls_wR_factor_ref 0.0886
_reflns_Friedel_coverage 0.000
_reflns_number_gt 4682
_reflns_number_total 6118
_reflns_threshold_expression 'I > 2\s(I)'
_cod_data_source_file c8nj03292k2.cif
_cod_data_source_block md
_cod_depositor_comments 'Adding full bibliography for 7057629--7057635.cif.'
_cod_database_code 7057630
_shelx_space_group_comment
;
The symmetry employed for this shelxl refinement is uniquely defined
by the following loop, which should always be used as a source of
symmetry information in preference to the above space-group names.
They are only intended as comments.
;
_shelxl_version_number 2014/6

loop_
_space_group_symop_operation_xyz
'x, y, z'
'x, -y+1/2, z+1/2'
'-x, -y, -z'
'-x, y-1/2, -z-1/2'

loop_
_atom_site_label
_atom_site_type_symbol
_atom_site_fract_x
_atom_site_fract_y
_atom_site_fract_z
_atom_site_U_iso_or_equiv
_atom_site_adp_type
_atom_site_occupancy
_atom_site_site_symmetry_order
_atom_site_calc_flag
_atom_site_refinement_flags_posn
_atom_site_refinement_flags_adp
Cu Cu 0.89485(3) 0.78792(2) 0.06019(2) 0.01372(8) Uani 1 1 d . .
S1 S 0.66836(6) 0.87559(4) 0.13667(3) 0.01540(13) Uani 1 1 d . .
O11 O 0.55949(17) 0.93374(10) 0.12795(10) 0.0206(4) Uani 1 1 d . .
O12 O 0.77720(17) 0.89201(10) 0.19787(10) 0.0198(4) Uani 1 1 d . .
O13 O 1.00671(16) 0.69804(10) 0.10135(10) 0.0175(4) Uani 1 1 d . .
N11 N 0.73182(19) 0.86288(12) 0.05571(11) 0.0147(4) Uani 1 1 d . .
N12 N 0.76573(19) 0.71255(12) 0.00643(11) 0.0144(4) Uani 1 1 d . .
C11 C 0.5994(2) 0.77942(14) 0.15759(13) 0.0150(5) Uani 1 1 d . .
C12 C 0.6836(2) 0.71754(15) 0.19070(14) 0.0183(5) Uani 1 1 d . .
H12 H 0.7744 0.7293 0.2089 0.022 Uiso 1 1 calc R U
C13 C 0.6350(2) 0.63915(15) 0.19712(14) 0.0188(5) Uani 1 1 d . .
H13 H 0.6932 0.5974 0.2198 0.023 Uiso 1 1 calc R U
C14 C 0.5021(2) 0.62004(15) 0.17097(14) 0.0183(5) Uani 1 1 d . .
C15 C 0.4188(3) 0.68322(15) 0.13929(14) 0.0198(5) Uani 1 1 d . .
H15 H 0.3274 0.6719 0.1222 0.024 Uiso 1 1 calc R U
C16 C 0.4667(2) 0.76207(15) 0.13220(14) 0.0180(5) Uani 1 1 d . .
H16 H 0.4086 0.8041 0.1100 0.022 Uiso 1 1 calc R U
C17 C 0.4515(3) 0.53360(15) 0.17716(15) 0.0231(6) Uani 1 1 d . .
H17A H 0.5211 0.4949 0.1659 0.035 Uiso 1 1 calc R U
H17B H 0.3719 0.5257 0.1387 0.035 Uiso 1 1 calc R U
H17C H 0.4288 0.5241 0.2308 0.035 Uiso 1 1 calc R U
C18 C 0.6404(2) 0.83569(14) -0.01050(13) 0.0151(5) Uani 1 1 d . .
C19 C 0.5388(2) 0.88329(15) -0.05022(14) 0.0191(5) Uani 1 1 d . .
H19 H 0.5231 0.9370 -0.0319 0.023 Uiso 1 1 calc R U
C110 C 0.4604(2) 0.85252(16) -0.11637(15) 0.0212(5) Uani 1 1 d . .
H110 H 0.3907 0.8852 -0.1428 0.025 Uiso 1 1 calc R U
C111 C 0.4828(2) 0.77471(16) -0.14428(14) 0.0215(5) Uani 1 1 d . .
H111 H 0.4288 0.7544 -0.1898 0.026 Uiso 1 1 calc R U
C112 C 0.5835(2) 0.72644(15) -0.10596(14) 0.0177(5) Uani 1 1 d . .
H112 H 0.6004 0.6735 -0.1258 0.021 Uiso 1 1 calc R U
C113 C 0.6598(2) 0.75591(15) -0.03815(14) 0.0150(5) Uani 1 1 d . .
C114 C 0.7609(2) 0.63344(14) 0.01514(13) 0.0156(5) Uani 1 1 d . .
H114 H 0.6846 0.6058 -0.0104 0.019 Uiso 1 1 calc R U
C115 C 0.8605(2) 0.58488(14) 0.05967(13) 0.0143(5) Uani 1 1 d . .
C116 C 0.8403(2) 0.49678(14) 0.06523(13) 0.0162(5) Uani 1 1 d . .
C117 C 0.7180(3) 0.45715(15) 0.04042(14) 0.0199(5) Uani 1 1 d . .
H117 H 0.6429 0.4890 0.0197 0.024 Uiso 1 1 calc R U
C118 C 0.7047(3) 0.37352(15) 0.04549(15) 0.0224(6) Uani 1 1 d . .
H118 H 0.6207 0.3488 0.0286 0.027 Uiso 1 1 calc R U
C119 C 0.8126(3) 0.32448(16) 0.07499(16) 0.0256(6) Uani 1 1 d . .
H119 H 0.8035 0.2666 0.0766 0.031 Uiso 1 1 calc R U
C120 C 0.9319(3) 0.36097(15) 0.10169(15) 0.0233(6) Uani 1 1 d . .
H120 H 1.0055 0.3279 0.1224 0.028 Uiso 1 1 calc R U
C121 C 0.9475(2) 0.44674(15) 0.09910(14) 0.0175(5) Uani 1 1 d . .
C122 C 1.0684(2) 0.48439(15) 0.13285(14) 0.0188(5) Uani 1 1 d . .
H122 H 1.1405 0.4511 0.1553 0.023 Uiso 1 1 calc R U
C123 C 1.0825(2) 0.56683(15) 0.13353(14) 0.0172(5) Uani 1 1 d . .
H123 H 1.1628 0.5900 0.1592 0.021 Uiso 1 1 calc R U
C124 C 0.9803(2) 0.62059(14) 0.09677(13) 0.0144(5) Uani 1 1 d . .
N21 N 1.04091(19) 0.86323(11) 0.10816(11) 0.0144(4) Uani 1 1 d . .
N22 N 0.96544(19) 0.84528(12) -0.04769(11) 0.0147(4) Uani 1 1 d . .
C21 C 1.0821(2) 0.86467(15) 0.18619(14) 0.0187(5) Uani 1 1 d . .
H21 H 1.0331 0.8346 0.2208 0.022 Uiso 1 1 calc R U
C22 C 1.1935(2) 0.90844(16) 0.21828(15) 0.0206(5) Uani 1 1 d . .
H22 H 1.2204 0.9083 0.2738 0.025 Uiso 1 1 calc R U
C23 C 1.2644(2) 0.95205(16) 0.16819(15) 0.0215(5) Uani 1 1 d . .
H23 H 1.3413 0.9824 0.1887 0.026 Uiso 1 1 calc R U
C24 C 1.2224(2) 0.95121(15) 0.08757(15) 0.0197(5) Uani 1 1 d . .
H24 H 1.2700 0.9813 0.0522 0.024 Uiso 1 1 calc R U
C25 C 1.1106(2) 0.90616(14) 0.05877(14) 0.0148(5) Uani 1 1 d . .
C26 C 1.0630(2) 0.90016(13) -0.02719(14) 0.0140(5) Uani 1 1 d . .
C27 C 1.1161(2) 0.94815(15) -0.08315(14) 0.0192(5) Uani 1 1 d . .
H27 H 1.1830 0.9877 -0.0671 0.023 Uiso 1 1 calc R U
C28 C 1.0704(2) 0.93768(15) -0.16247(15) 0.0205(5) Uani 1 1 d . .
H28 H 1.1062 0.9693 -0.2018 0.025 Uiso 1 1 calc R U
C29 C 0.9716(2) 0.88041(15) -0.18374(14) 0.0187(5) Uani 1 1 d . .
H29 H 0.9393 0.8713 -0.2379 0.022 Uiso 1 1 calc R U
C210 C 0.9206(2) 0.83660(15) -0.12461(14) 0.0171(5) Uani 1 1 d . .
H210 H 0.8505 0.7986 -0.1393 0.021 Uiso 1 1 calc R U

loop_
_atom_site_aniso_label
_atom_site_aniso_U_11
_atom_site_aniso_U_22
_atom_site_aniso_U_33
_atom_site_aniso_U_23
_atom_site_aniso_U_13
_atom_site_aniso_U_12
Cu 0.01456(15) 0.01267(14) 0.01367(15) 0.00040(11) 0.00070(10) -0.00255(11)
S1 0.0169(3) 0.0143(3) 0.0154(3) -0.0010(2) 0.0037(2) -0.0019(2)
O11 0.0216(9) 0.0166(9) 0.0245(9) -0.0008(7) 0.0071(7) 0.0020(7)
O12 0.0204(9) 0.0223(9) 0.0164(9) -0.0046(7) 0.0009(7) -0.0059(7)
O13 0.0174(9) 0.0147(9) 0.0197(9) 0.0007(7) -0.0011(7) -0.0014(7)
N11 0.0149(10) 0.0154(10) 0.0139(10) 0.0003(8) 0.0020(8) -0.0018(8)
N12 0.0153(10) 0.0148(10) 0.0129(9) 0.0011(8) 0.0011(8) 0.0000(8)
C11 0.0192(12) 0.0153(12) 0.0113(11) -0.0006(9) 0.0046(9) -0.0019(9)
C12 0.0149(12) 0.0234(13) 0.0168(12) 0.0027(10) 0.0023(9) -0.0021(10)
C13 0.0219(13) 0.0196(13) 0.0151(12) 0.0051(10) 0.0034(10) 0.0030(10)
C14 0.0227(13) 0.0187(13) 0.0139(12) 0.0015(9) 0.0043(10) -0.0030(10)
C15 0.0171(12) 0.0231(13) 0.0188(12) 0.0017(10) 0.0007(10) -0.0029(10)
C16 0.0200(13) 0.0189(12) 0.0151(12) 0.0024(9) 0.0025(10) 0.0030(10)
C17 0.0264(14) 0.0188(13) 0.0236(13) 0.0015(11) 0.0013(11) -0.0051(11)
C18 0.0142(12) 0.0181(12) 0.0135(11) 0.0036(9) 0.0037(9) -0.0038(9)
C19 0.0197(13) 0.0177(12) 0.0210(13) 0.0032(10) 0.0064(10) -0.0008(10)
C110 0.0178(13) 0.0255(14) 0.0200(13) 0.0080(11) 0.0007(10) 0.0023(10)
C111 0.0197(13) 0.0296(15) 0.0142(12) 0.0016(10) -0.0022(10) -0.0064(11)
C112 0.0203(12) 0.0167(12) 0.0162(12) 0.0004(9) 0.0027(10) -0.0040(10)
C113 0.0134(12) 0.0177(12) 0.0144(12) 0.0043(9) 0.0033(9) -0.0031(9)
C114 0.0177(12) 0.0167(12) 0.0127(11) -0.0013(9) 0.0027(9) -0.0051(9)
C115 0.0181(12) 0.0141(11) 0.0114(11) -0.0013(9) 0.0045(9) -0.0029(9)
C116 0.0240(13) 0.0160(12) 0.0100(11) -0.0011(9) 0.0074(9) -0.0013(10)
C117 0.0244(13) 0.0186(13) 0.0171(12) 0.0003(10) 0.0049(10) -0.0034(10)
C118 0.0269(14) 0.0208(13) 0.0207(13) -0.0033(10) 0.0070(11) -0.0067(11)
C119 0.0388(16) 0.0123(12) 0.0281(14) -0.0025(11) 0.0140(12) -0.0036(11)
C120 0.0297(15) 0.0178(13) 0.0243(14) 0.0016(11) 0.0104(11) 0.0043(11)
C121 0.0246(13) 0.0153(12) 0.0141(12) -0.0007(9) 0.0090(10) 0.0001(10)
C122 0.0187(12) 0.0214(13) 0.0169(12) 0.0017(10) 0.0054(10) 0.0054(10)
C123 0.0179(12) 0.0199(13) 0.0140(12) -0.0002(9) 0.0033(9) -0.0006(10)
C124 0.0193(12) 0.0154(12) 0.0094(11) 0.0004(9) 0.0053(9) -0.0016(9)
N21 0.0158(10) 0.0122(10) 0.0149(10) 0.0017(8) 0.0006(8) -0.0010(8)
N22 0.0161(10) 0.0129(10) 0.0154(10) 0.0000(8) 0.0026(8) 0.0010(8)
C21 0.0199(13) 0.0197(13) 0.0166(12) -0.0001(10) 0.0030(10) -0.0005(10)
C22 0.0193(13) 0.0254(14) 0.0167(12) -0.0052(10) 0.0009(10) 0.0009(10)
C23 0.0164(12) 0.0234(13) 0.0248(13) -0.0087(11) 0.0025(10) -0.0037(10)
C24 0.0173(12) 0.0212(13) 0.0212(13) -0.0058(10) 0.0054(10) -0.0040(10)
C25 0.0136(11) 0.0139(11) 0.0175(12) -0.0017(9) 0.0047(9) 0.0020(9)
C26 0.0150(11) 0.0096(11) 0.0182(12) -0.0003(9) 0.0053(9) -0.0004(9)
C27 0.0207(13) 0.0154(12) 0.0222(13) -0.0010(10) 0.0053(10) -0.0045(10)
C28 0.0245(13) 0.0200(13) 0.0183(13) 0.0032(10) 0.0083(10) -0.0024(10)
C29 0.0226(13) 0.0190(13) 0.0143(12) -0.0010(10) 0.0019(10) -0.0018(10)
C210 0.0159(12) 0.0165(12) 0.0186(12) -0.0022(10) 0.0009(9) -0.0019(10)

loop_
_atom_type_symbol
_atom_type_description
_atom_type_scat_dispersion_real
_atom_type_scat_dispersion_imag
_atom_type_scat_source
C C 0.0033 0.0016 'International Tables Vol C Tables 4.2.6.8 and 6.1.1.4'
H H 0.0000 0.0000 'International Tables Vol C Tables 4.2.6.8 and 6.1.1.4'
N N 0.0061 0.0033 'International Tables Vol C Tables 4.2.6.8 and 6.1.1.4'
O O 0.0106 0.0060 'International Tables Vol C Tables 4.2.6.8 and 6.1.1.4'
S S 0.1246 0.1234 'International Tables Vol C Tables 4.2.6.8 and 6.1.1.4'
Cu Cu 0.3201 1.2651 'International Tables Vol C Tables 4.2.6.8 and 6.1.1.4'

loop_
_geom_angle_atom_site_label_1
_geom_angle_atom_site_label_2
_geom_angle_atom_site_label_3
_geom_angle
O13 Cu N12 91.01(8)
O13 Cu N21 87.20(7)
N12 Cu N21 174.40(8)
O13 Cu N11 154.31(7)
N12 Cu N11 82.61(8)
N21 Cu N11 101.23(8)
O13 Cu N22 112.51(7)
N12 Cu N22 98.12(8)
N21 Cu N22 77.71(7)
N11 Cu N22 93.06(7)
O12 S1 O11 116.97(10)
O12 S1 N11 107.17(10)
O11 S1 N11 112.05(10)
O12 S1 C11 107.64(11)
O11 S1 C11 106.93(11)
N11 S1 C11 105.40(10)
C124 O13 Cu 127.98(15)
C18 N11 S1 115.37(15)
C18 N11 Cu 106.30(14)
S1 N11 Cu 116.73(11)
C114 N12 C113 121.3(2)
C114 N12 Cu 127.50(17)
C113 N12 Cu 110.69(15)
C16 C11 C12 119.7(2)
C16 C11 S1 120.47(18)
C12 C11 S1 119.31(18)
C13 C12 C11 120.0(2)
C12 C13 C14 121.3(2)
C13 C14 C15 117.9(2)
C13 C14 C17 120.5(2)
C15 C14 C17 121.7(2)
C16 C15 C14 121.3(2)
C11 C16 C15 119.8(2)
C19 C18 C113 118.6(2)
C19 C18 N11 124.9(2)
C113 C18 N11 116.5(2)
C110 C19 C18 120.2(2)
C111 C110 C19 120.6(2)
C110 C111 C112 120.2(2)
C111 C112 C113 119.5(2)
C112 C113 C18 120.8(2)
C112 C113 N12 125.0(2)
C18 C113 N12 114.2(2)
N12 C114 C115 125.4(2)
C124 C115 C114 121.0(2)
C124 C115 C116 119.6(2)
C114 C115 C116 119.3(2)
C117 C116 C121 116.9(2)
C117 C116 C115 123.8(2)
C121 C116 C115 119.3(2)
C118 C117 C116 121.6(2)
C117 C118 C119 121.0(2)
C120 C119 C118 119.0(2)
C119 C120 C121 121.2(2)
C120 C121 C116 120.1(2)
C120 C121 C122 120.7(2)
C116 C121 C122 119.2(2)
C123 C122 C121 121.2(2)
C122 C123 C124 122.3(2)
O13 C124 C115 125.9(2)
O13 C124 C123 116.1(2)
C115 C124 C123 118.0(2)
C21 N21 C25 118.8(2)
C21 N21 Cu 122.30(16)
C25 N21 Cu 118.33(15)
C210 N22 C26 118.3(2)
C210 N22 Cu 130.49(16)
C26 N22 Cu 111.11(15)
N21 C21 C22 122.5(2)
C23 C22 C21 118.7(2)
C22 C23 C24 119.2(2)
C23 C24 C25 119.5(2)
N21 C25 C24 121.2(2)
N21 C25 C26 116.5(2)
C24 C25 C26 122.3(2)
N22 C26 C27 122.0(2)
N22 C26 C25 116.0(2)
C27 C26 C25 122.1(2)
C28 C27 C26 119.2(2)
C27 C28 C29 118.9(2)
C28 C29 C210 118.7(2)
N22 C210 C29 123.0(2)

loop_
_geom_bond_atom_site_label_1
_geom_bond_atom_site_label_2
_geom_bond_distance
Cu O13 1.9292(16)
Cu N12 1.9373(19)
Cu N21 2.0130(19)
Cu N11 2.043(2)
Cu N22 2.2499(19)
S1 O12 1.4420(17)
S1 O11 1.4451(17)
S1 N11 1.600(2)
S1 C11 1.770(2)
O13 C124 1.292(3)
N11 C18 1.435(3)
N12 C114 1.301(3)
N12 C113 1.421(3)
C11 C16 1.384(3)
C11 C12 1.393(3)
C12 C13 1.379(3)
C13 C14 1.395(3)
C14 C15 1.396(3)
C14 C17 1.508(3)
C15 C16 1.385(3)
C18 C19 1.393(3)
C18 C113 1.406(3)
C19 C110 1.387(3)
C110 C111 1.384(4)
C111 C112 1.384(3)
C112 C113 1.391(3)
C114 C115 1.422(3)
C115 C124 1.419(3)
C115 C116 1.457(3)
C116 C117 1.411(3)
C116 C121 1.419(3)
C117 C118 1.375(3)
C118 C119 1.394(4)
C119 C120 1.369(4)
C120 C121 1.410(3)
C121 C122 1.422(3)
C122 C123 1.353(3)
C123 C124 1.437(3)
N21 C21 1.340(3)
N21 C25 1.354(3)
N22 C210 1.337(3)
N22 C26 1.344(3)
C21 C22 1.386(3)
C22 C23 1.375(4)
C23 C24 1.383(3)
C24 C25 1.385(3)
C25 C26 1.484(3)
C26 C27 1.389(3)
C27 C28 1.381(3)
C28 C29 1.382(3)
C29 C210 1.382(3)

loop_
_geom_hbond_atom_site_label_D
_geom_hbond_atom_site_label_H
_geom_hbond_atom_site_label_A
_geom_hbond_distance_DH
_geom_hbond_distance_HA
_geom_hbond_distance_DA
_geom_hbond_angle_DHA
_geom_hbond_site_symmetry_A
C23 H23 O11 0.95 2.66 3.147(3) 112.2 1_655
C27 H27 N11 0.95 2.59 3.451(3) 151.7 3_775
C28 H28 O12 0.95 2.55 3.268(3) 132.8 3_775
C122 H122 O12 0.95 2.71 3.447(3) 135.0 4_756
